data_7218101
loop_
_publ_author_name
'Jadeja, Rajendrasinh'
'Parihar, Sanjay'
'Gupta, Vivek'

_publ_section_title
;
 C3 Symmetric vanadium(III) complexes with O,N-chelating hexadentate
 tripodal ligands of pyrazolone
;
_journal_name_full 'RSC Adv.'
_journal_paper_doi 10.1039/C4RA04021J
_journal_year 2014
_chemical_formula_sum 'C45 H52 N11 O4 V'
_chemical_formula_weight 861.92
_chemical_name_systematic
;
4,4',4''-((1E,1'E,1''E)-((nitrilotris(ethane-2,1-diyl))tris
(azanylylidene))tris(methanylylidene))tris(3-methyl-1-
(p-tolyl)-1H-pyrazol-5-ol)vanadium(III) 
;
_space_group_IT_number 147
_symmetry_space_group_name_Hall '-P 3'
_symmetry_space_group_name_H-M 'P -3'
_atom_sites_solution_hydrogens geom
_atom_sites_solution_primary direct
_atom_sites_solution_secondary difmap
_audit_creation_method SHELXL-97
_cell_angle_alpha 90.00
_cell_angle_beta 90.00
_cell_angle_gamma 120.00
_cell_formula_units_Z 2
_cell_length_a 15.5913(4)
_cell_length_b 15.5913(4)
_cell_length_c 10.1470(3)
_cell_measurement_temperature 293(2)
_cell_volume 2136.16(10)
_computing_structure_refinement 'SHELXL-97 (Sheldrick, 1997)'
_diffrn_ambient_temperature 293(2)
_diffrn_measured_fraction_theta_full 0.999
_diffrn_measured_fraction_theta_max 1.000
_diffrn_radiation_monochromator graphite
_diffrn_radiation_source 'fine-focus sealed tube'
_diffrn_radiation_type CuK\a
_diffrn_radiation_wavelength 1.54184
_diffrn_reflns_av_R_equivalents 0.0206
_diffrn_reflns_av_sigmaI/netI 0.0350
_diffrn_reflns_limit_h_max 18
_diffrn_reflns_limit_h_min -16
_diffrn_reflns_limit_k_max 15
_diffrn_reflns_limit_k_min -18
_diffrn_reflns_limit_l_max 11
_diffrn_reflns_limit_l_min -6
_diffrn_reflns_number 4383
_diffrn_reflns_theta_full 64.87
_diffrn_reflns_theta_max 64.87
_diffrn_reflns_theta_min 3.27
_exptl_absorpt_coefficient_mu 2.406
_exptl_absorpt_correction_T_max 0.6447
_exptl_absorpt_correction_T_min 0.5322
_exptl_crystal_density_diffrn 1.340
_exptl_crystal_density_method 'not measured'
_exptl_crystal_F_000 908
_exptl_crystal_size_max 0.30
_exptl_crystal_size_mid 0.20
_exptl_crystal_size_min 0.20
_refine_diff_density_max 0.411
_refine_diff_density_min -0.388
_refine_diff_density_rms 0.049
_refine_ls_extinction_method none
_refine_ls_goodness_of_fit_ref 1.048
_refine_ls_hydrogen_treatment mixed
_refine_ls_matrix_type full
_refine_ls_number_parameters 197
_refine_ls_number_reflns 2413
_refine_ls_number_restraints 28
_refine_ls_restrained_S_all 1.054
_refine_ls_R_factor_all 0.0507
_refine_ls_R_factor_gt 0.0456
_refine_ls_shift/su_max 0.000
_refine_ls_shift/su_mean 0.000
_refine_ls_structure_factor_coef Fsqd
_refine_ls_weighting_details 'calc w=1/[\s^2^(Fo^2^)+(0.0856P)^2^+0.3856P] where P=(Fo^2^+2Fc^2^)/3'
_refine_ls_weighting_scheme calc
_refine_ls_wR_factor_gt 0.1312
_refine_ls_wR_factor_ref 0.1368
_reflns_number_gt 2179
_reflns_number_total 2413
_reflns_threshold_expression >2sigma(I)
_cod_data_source_file c4ra04021j2.cif
_cod_data_source_block sjy-180
_cod_database_code 7218101

loop_
_symmetry_equiv_pos_as_xyz
'x, y, z'
'-y, x-y, z'
'-x+y, -x, z'
'-x, -y, -z'
'y, -x+y, -z'
'x-y, x, -z'

loop_
_atom_site_label
_atom_site_type_symbol
_atom_site_fract_x
_atom_site_fract_y
_atom_site_fract_z
_atom_site_U_iso_or_equiv
_atom_site_adp_type
_atom_site_occupancy
_atom_site_symmetry_multiplicity
_atom_site_calc_flag
_atom_site_refinement_flags
_atom_site_disorder_assembly
_atom_site_disorder_group
C3 C 0.9615(2) 0.5945(2) 0.5882(3) 0.0428(6) Uani 1 1 d . . .
C4 C 0.88420(19) 0.52941(19) 0.5040(2) 0.0396(6) Uani 1 1 d . . .
C5 C 0.84575(18) 0.43509(19) 0.5607(2) 0.0363(5) Uani 1 1 d . . .
C6 C 0.89859(19) 0.3786(2) 0.7622(2) 0.0390(6) Uani 1 1 d . . .
C7 C 0.8351(2) 0.2776(2) 0.7472(3) 0.0494(7) Uani 1 1 d . . .
H7 H 0.7898 0.2540 0.6783 0.059 Uiso 1 1 calc R . .
C8 C 0.8396(2) 0.2126(2) 0.8351(3) 0.0516(7) Uani 1 1 d . . .
H8 H 0.7966 0.1450 0.8236 0.062 Uiso 1 1 calc R . .
C9 C 0.9051(2) 0.2436(2) 0.9393(3) 0.0444(6) Uani 1 1 d . . .
C10 C 0.9662(2) 0.3446(2) 0.9549(3) 0.0496(7) Uani 1 1 d . . .
H10 H 1.0099 0.3680 1.0258 0.059 Uiso 1 1 calc R . .
C11 C 0.9641(2) 0.4116(2) 0.8681(3) 0.0483(7) Uani 1 1 d . . .
H11 H 1.0066 0.4791 0.8804 0.058 Uiso 1 1 calc R . .
C12 C 0.9102(2) 0.1711(2) 1.0324(3) 0.0566(8) Uani 1 1 d . . .
H12A H 0.8447 0.1244 1.0624 0.085 Uiso 1 1 calc R . .
H12B H 0.9509 0.2061 1.1065 0.085 Uiso 1 1 calc R . .
H12C H 0.9381 0.1366 0.9875 0.085 Uiso 1 1 calc R . .
C13 C 1.0274(3) 0.7039(2) 0.5726(3) 0.0589(8) Uani 1 1 d . . .
H13A H 1.0101 0.7253 0.4932 0.088 Uiso 1 1 calc R . .
H13B H 1.0951 0.7193 0.5677 0.088 Uiso 1 1 calc R . .
H13C H 1.0191 0.7372 0.6468 0.088 Uiso 1 1 calc R . .
C15 C 0.8510(2) 0.5455(2) 0.3817(3) 0.0415(6) Uani 1 1 d . . .
H15 H 0.8863 0.6082 0.3442 0.050 Uiso 1 1 calc R . .
C17 C 0.7529(2) 0.5077(2) 0.1917(3) 0.0523(7) Uani 1 1 d . . .
H17A H 0.8056 0.5731 0.1667 0.063 Uiso 1 1 calc R . .
H17B H 0.6914 0.5090 0.1967 0.063 Uiso 1 1 calc R . .
C18 C 0.7441(2) 0.4322(2) 0.0933(3) 0.0541(8) Uani 1 1 d . . .
H18A H 0.7261 0.4462 0.0078 0.065 Uiso 1 1 calc R . .
H18B H 0.8070 0.4340 0.0849 0.065 Uiso 1 1 calc R . .
N1 N 0.90023(16) 0.44883(16) 0.6728(2) 0.0400(5) Uani 1 1 d . . .
N2 N 0.97178(17) 0.54926(16) 0.6897(2) 0.0456(6) Uani 1 1 d . . .
N16 N 0.77492(16) 0.47881(16) 0.3187(2) 0.0403(5) Uani 1 1 d . . .
N19 N 0.6667 0.3333 0.1403(4) 0.0442(9) Uani 1 3 d S . .
N20 N 1.0000 0.0000 0.6909(11) 0.150(3) Uani 1 3 d SDU . .
C19 C 1.0924(10) 0.0055(17) 0.695(4) 0.214(7) Uani 0.67 1 d PDU A -1
H19A H 1.1437 0.0725 0.6789 0.322 Uiso 0.67 1 calc PR A -1
H19B H 1.0949 -0.0373 0.6295 0.322 Uiso 0.67 1 calc PR A -1
H19C H 1.1020 -0.0147 0.7809 0.322 Uiso 0.67 1 calc PR A -1
C20 C 1.1019(19) 0.021(3) 0.664(7) 0.214(7) Uani 0.33 1 d PDU A -2
H20 H 1.1556 0.0840 0.6527 0.257 Uiso 0.33 1 calc PR A -2
O15 O 1.108(2) -0.053(2) 0.657(3) 0.236(11) Uani 0.33 1 d PDU A -2
O14 O 0.77606(13) 0.35151(13) 0.51999(17) 0.0404(4) Uani 1 1 d . . .
V1 V 0.6667 0.3333 0.38960(7) 0.0350(2) Uani 1 3 d S . .

loop_
_atom_site_aniso_label
_atom_site_aniso_U_11
_atom_site_aniso_U_22
_atom_site_aniso_U_33
_atom_site_aniso_U_23
_atom_site_aniso_U_13
_atom_site_aniso_U_12
C3 0.0419(14) 0.0400(14) 0.0432(15) -0.0034(11) 0.0020(11) 0.0181(12)
C4 0.0399(13) 0.0414(14) 0.0373(13) -0.0001(10) 0.0033(10) 0.0201(11)
C5 0.0362(13) 0.0412(13) 0.0334(12) -0.0030(10) 0.0000(10) 0.0207(11)
C6 0.0379(13) 0.0463(14) 0.0333(13) -0.0015(10) -0.0011(10) 0.0215(12)
C7 0.0501(16) 0.0482(16) 0.0418(14) -0.0014(12) -0.0085(12) 0.0184(13)
C8 0.0537(17) 0.0443(15) 0.0485(16) 0.0012(12) -0.0031(13) 0.0182(13)
C9 0.0432(14) 0.0523(16) 0.0422(14) 0.0017(12) 0.0029(11) 0.0272(13)
C10 0.0489(16) 0.0555(17) 0.0451(15) -0.0035(13) -0.0140(12) 0.0266(14)
C11 0.0505(16) 0.0449(15) 0.0474(15) -0.0093(12) -0.0125(12) 0.0224(13)
C12 0.0574(18) 0.0609(19) 0.0570(18) 0.0085(14) 0.0009(14) 0.0337(16)
C13 0.0573(19) 0.0429(16) 0.0636(19) 0.0003(14) -0.0065(15) 0.0153(14)
C15 0.0437(14) 0.0387(13) 0.0417(14) 0.0051(11) 0.0070(11) 0.0204(12)
C17 0.0629(18) 0.0461(16) 0.0428(15) 0.0093(12) -0.0037(13) 0.0234(14)
C18 0.0650(19) 0.0616(19) 0.0306(13) 0.0079(12) 0.0017(12) 0.0277(16)
N1 0.0397(11) 0.0382(11) 0.0373(11) -0.0046(9) -0.0060(9) 0.0160(10)
N2 0.0443(13) 0.0400(12) 0.0437(12) -0.0061(10) -0.0066(10) 0.0144(10)
N16 0.0474(12) 0.0402(12) 0.0336(11) 0.0046(9) 0.0010(9) 0.0221(10)
N19 0.0510(14) 0.0510(14) 0.0305(18) 0.000 0.000 0.0255(7)
N20 0.158(5) 0.158(5) 0.133(7) 0.000 0.000 0.079(2)
C19 0.214(9) 0.219(10) 0.234(14) 0.025(8) -0.043(7) 0.126(8)
C20 0.214(9) 0.219(10) 0.234(14) 0.025(8) -0.043(7) 0.126(8)
O15 0.217(15) 0.229(16) 0.257(17) 0.018(13) 0.042(12) 0.107(12)
O14 0.0402(9) 0.0392(10) 0.0387(9) -0.0018(7) -0.0071(7) 0.0175(8)
V1 0.0373(3) 0.0373(3) 0.0304(4) 0.000 0.000 0.01863(15)

loop_
_atom_type_symbol
_atom_type_description
_atom_type_scat_dispersion_real
_atom_type_scat_dispersion_imag
_atom_type_scat_source
C C 0.0181 0.0091 'International Tables Vol C Tables 4.2.6.8 and 6.1.1.4'
H H 0.0000 0.0000 'International Tables Vol C Tables 4.2.6.8 and 6.1.1.4'
N N 0.0311 0.0180 'International Tables Vol C Tables 4.2.6.8 and 6.1.1.4'
O O 0.0492 0.0322 'International Tables Vol C Tables 4.2.6.8 and 6.1.1.4'
V V 0.0687 2.1097 'International Tables Vol C Tables 4.2.6.8 and 6.1.1.4'

loop_
_geom_angle_atom_site_label_1
_geom_angle_atom_site_label_2
_geom_angle_atom_site_label_3
_geom_angle
_geom_angle_site_symmetry_1
_geom_angle_site_symmetry_3
N2 C3 C4 112.4(2) . .
N2 C3 C13 120.1(3) . .
C4 C3 C13 127.5(3) . .
C5 C4 C3 105.7(2) . .
C5 C4 C15 122.9(2) . .
C3 C4 C15 131.3(2) . .
O14 C5 N1 124.9(2) . .
O14 C5 C4 129.5(2) . .
N1 C5 C4 105.6(2) . .
C7 C6 C11 118.6(3) . .
C7 C6 N1 122.4(2) . .
C11 C6 N1 118.9(2) . .
C8 C7 C6 119.7(3) . .
C8 C7 H7 120.2 . .
C6 C7 H7 120.2 . .
C7 C8 C9 122.6(3) . .
C7 C8 H8 118.7 . .
C9 C8 H8 118.7 . .
C8 C9 C10 117.1(3) . .
C8 C9 C12 121.7(3) . .
C10 C9 C12 121.2(3) . .
C11 C10 C9 121.7(3) . .
C11 C10 H10 119.2 . .
C9 C10 H10 119.2 . .
C10 C11 C6 120.3(3) . .
C10 C11 H11 119.8 . .
C6 C11 H11 119.8 . .
C9 C12 H12A 109.5 . .
C9 C12 H12B 109.5 . .
H12A C12 H12B 109.5 . .
C9 C12 H12C 109.5 . .
H12A C12 H12C 109.5 . .
H12B C12 H12C 109.5 . .
C3 C13 H13A 109.5 . .
C3 C13 H13B 109.5 . .
H13A C13 H13B 109.5 . .
C3 C13 H13C 109.5 . .
H13A C13 H13C 109.5 . .
H13B C13 H13C 109.5 . .
N16 C15 C4 124.2(2) . .
N16 C15 H15 117.9 . .
C4 C15 H15 117.9 . .
N16 C17 C18 106.8(2) . .
N16 C17 H17A 110.4 . .
C18 C17 H17A 110.4 . .
N16 C17 H17B 110.4 . .
C18 C17 H17B 110.4 . .
H17A C17 H17B 108.6 . .
N19 C18 C17 108.1(2) . .
N19 C18 H18A 110.1 . .
C17 C18 H18A 110.1 . .
N19 C18 H18B 110.1 . .
C17 C18 H18B 110.1 . .
H18A C18 H18B 108.4 . .
C5 N1 N2 111.1(2) . .
C5 N1 C6 129.9(2) . .
N2 N1 C6 118.8(2) . .
C3 N2 N1 105.2(2) . .
C15 N16 C17 116.8(2) . .
C15 N16 V1 126.97(17) . .
C17 N16 V1 115.85(18) . .
C18 N19 C18 110.20(17) 3_665 .
C18 N19 C18 110.20(17) 3_665 2_655
C18 N19 C18 110.20(17) . 2_655
C19 N20 C19 119.90(19) 3_765 .
C19 N20 C19 119.90(19) 3_765 2_645
C19 N20 C19 119.9(2) . 2_645
C19 N20 C20 15(4) 3_765 3_765
C19 N20 C20 112(2) . 3_765
C19 N20 C20 128(2) 2_645 3_765
C19 N20 C20 112(2) 3_765 2_645
C19 N20 C20 128(2) . 2_645
C19 N20 C20 15(4) 2_645 2_645
C20 N20 C20 116.6(18) 3_765 2_645
C19 N20 C20 128(2) 3_765 .
C19 N20 C20 15(4) . .
C19 N20 C20 112(2) 2_645 .
C20 N20 C20 116.6(18) 3_765 .
C20 N20 C20 116.6(18) 2_645 .
N20 C19 H19A 109.5 . .
N20 C19 H19B 109.5 . .
N20 C19 H19C 109.5 . .
O15 C20 N20 113(3) . .
O15 C20 H20 123.4 . .
N20 C20 H20 123.4 . .
C5 O14 V1 124.77(16) . .
O14 V1 O14 83.29(8) . 3_665
O14 V1 O14 83.29(8) . 2_655
O14 V1 O14 83.29(8) 3_665 2_655
O14 V1 N16 78.15(8) . 3_665
O14 V1 N16 84.91(7) 3_665 3_665
O14 V1 N16 159.02(8) 2_655 3_665
O14 V1 N16 84.91(7) . .
O14 V1 N16 159.02(8) 3_665 .
O14 V1 N16 78.15(8) 2_655 .
N16 V1 N16 109.52(6) 3_665 .
O14 V1 N16 159.02(8) . 2_655
O14 V1 N16 78.15(8) 3_665 2_655
O14 V1 N16 84.91(7) 2_655 2_655
N16 V1 N16 109.52(6) 3_665 2_655
N16 V1 N16 109.52(6) . 2_655

loop_
_geom_bond_atom_site_label_1
_geom_bond_atom_site_label_2
_geom_bond_distance
_geom_bond_site_symmetry_2
C3 N2 1.303(4) .
C3 C4 1.410(4) .
C3 C13 1.495(4) .
C4 C5 1.404(4) .
C4 C15 1.415(4) .
C5 O14 1.278(3) .
C5 N1 1.371(3) .
C6 C7 1.386(4) .
C6 C11 1.392(4) .
C6 N1 1.412(3) .
C7 C8 1.378(4) .
C7 H7 0.9300 .
C8 C9 1.379(4) .
C8 H8 0.9300 .
C9 C10 1.384(4) .
C9 C12 1.505(4) .
C10 C11 1.379(4) .
C10 H10 0.9300 .
C11 H11 0.9300 .
C12 H12A 0.9600 .
C12 H12B 0.9600 .
C12 H12C 0.9600 .
C13 H13A 0.9600 .
C13 H13B 0.9600 .
C13 H13C 0.9600 .
C15 N16 1.290(4) .
C15 H15 0.9300 .
C17 N16 1.461(3) .
C17 C18 1.497(4) .
C17 H17A 0.9700 .
C17 H17B 0.9700 .
C18 N19 1.484(3) .
C18 H18A 0.9700 .
C18 H18B 0.9700 .
N1 N2 1.407(3) .
N16 V1 2.164(2) .
N19 C18 1.484(3) 3_665
N19 C18 1.484(3) 2_655
N20 C19 1.400(9) 3_765
N20 C19 1.400(9) .
N20 C19 1.400(9) 2_645
N20 C20 1.481(19) 3_765
N20 C20 1.481(19) 2_645
N20 C20 1.481(19) .
C19 H19A 0.9600 .
C19 H19B 0.9600 .
C19 H19C 0.9600 .
C20 O15 1.20(2) .
C20 H20 0.9300 .
O14 V1 2.0631(17) .
V1 O14 2.0631(18) 3_665
V1 O14 2.0631(17) 2_655
V1 N16 2.164(2) 3_665
V1 N16 2.164(2) 2_655

loop_
_geom_hbond_atom_site_label_D
_geom_hbond_atom_site_label_H
_geom_hbond_atom_site_label_A
_geom_hbond_distance_DH
_geom_hbond_distance_HA
_geom_hbond_distance_DA
_geom_hbond_angle_DHA
C7 H7 O14 0.93 2.29 2.925(3) 124.6

loop_
_geom_torsion_atom_site_label_1
_geom_torsion_atom_site_label_2
_geom_torsion_atom_site_label_3
_geom_torsion_atom_site_label_4
_geom_torsion
_geom_torsion_site_symmetry_1
_geom_torsion_site_symmetry_4
N2 C3 C4 C5 -1.2(3) . .
C13 C3 C4 C5 179.6(3) . .
N2 C3 C4 C15 -176.5(3) . .
C13 C3 C4 C15 4.3(5) . .
C3 C4 C5 O14 -178.6(3) . .
C15 C4 C5 O14 -2.8(4) . .
C3 C4 C5 N1 0.4(3) . .
C15 C4 C5 N1 176.2(2) . .
C11 C6 C7 C8 -1.3(4) . .
N1 C6 C7 C8 177.6(3) . .
C6 C7 C8 C9 0.2(5) . .
C7 C8 C9 C10 1.4(4) . .
C7 C8 C9 C12 -178.6(3) . .
C8 C9 C10 C11 -1.9(4) . .
C12 C9 C10 C11 178.2(3) . .
C9 C10 C11 C6 0.8(5) . .
C7 C6 C11 C10 0.9(4) . .
N1 C6 C11 C10 -178.1(3) . .
C5 C4 C15 N16 9.2(4) . .
C3 C4 C15 N16 -176.2(3) . .
N16 C17 C18 N19 56.8(3) . .
O14 C5 N1 N2 179.5(2) . .
C4 C5 N1 N2 0.4(3) . .
O14 C5 N1 C6 4.5(4) . .
C4 C5 N1 C6 -174.6(2) . .
C7 C6 N1 C5 -0.8(4) . .
C11 C6 N1 C5 178.2(3) . .
C7 C6 N1 N2 -175.4(3) . .
C11 C6 N1 N2 3.5(4) . .
C4 C3 N2 N1 1.4(3) . .
C13 C3 N2 N1 -179.3(3) . .
C5 N1 N2 C3 -1.1(3) . .
C6 N1 N2 C3 174.5(2) . .
C4 C15 N16 C17 -178.4(3) . .
C4 C15 N16 V1 8.8(4) . .
C18 C17 N16 C15 127.5(3) . .
C18 C17 N16 V1 -58.9(3) . .
C17 C18 N19 C18 -150.7(3) . 3_665
C17 C18 N19 C18 87.4(4) . 2_655
C19 N20 C20 O15 -7(6) 3_765 .
C19 N20 C20 O15 56(8) . .
C19 N20 C20 O15 -179(6) 2_645 .
C20 N20 C20 O15 -19(10) 3_765 .
C20 N20 C20 O15 -163.4(19) 2_645 .
N1 C5 O14 V1 159.83(19) . .
C4 C5 O14 V1 -21.3(4) . .
C5 O14 V1 O14 -135.88(17) . 3_665
C5 O14 V1 O14 -51.9(2) . 2_655
C5 O14 V1 N16 137.9(2) . 3_665
C5 O14 V1 N16 26.75(19) . .
C5 O14 V1 N16 -108.1(3) . 2_655
C15 N16 V1 O14 -21.8(2) . .
C17 N16 V1 O14 165.4(2) . .
C15 N16 V1 O14 34.2(4) . 3_665
C17 N16 V1 O14 -138.7(2) . 3_665
C15 N16 V1 O14 62.4(2) . 2_655
C17 N16 V1 O14 -110.4(2) . 2_655
C15 N16 V1 N16 -97.3(3) . 3_665
C17 N16 V1 N16 89.86(17) . 3_665
C15 N16 V1 N16 142.6(2) . 2_655
C17 N16 V1 N16 -30.3(2) . 2_655
